data_7042452
loop_
_publ_author_name
'Lunsford, Allen M.'
'Goldstein, Kristina F.'
'Cohan, Matthew A.'
'Denny, Jason A.'
'Bhuvanesh, Nattamai'
'Ding, Shengda'
'Hall, Michael B.'
'Darensbourg, Marcetta Y.'

_publ_section_title
;
 Comparisons of MN2S2vs. bipyridine as redox-active ligands to manganese
 and rhenium in (L-L)M'(CO)3Cl complexes.
;
_journal_issue 16
_journal_name_full 'Dalton transactions (Cambridge, England : 2003)'
_journal_page_first 5175
_journal_page_last 5182
_journal_paper_doi 10.1039/c7dt00600d
_journal_volume 46
_journal_year 2017
_chemical_formula_sum 'C14 H20 Br Cl6 Co Mn N3 O4 S2'
_chemical_formula_weight 764.93
_space_group_crystal_system triclinic
_space_group_IT_number 2
_space_group_name_Hall '-P 1'
_space_group_name_H-M_alt 'P -1'
_symmetry_space_group_name_Hall '-P 1'
_symmetry_space_group_name_H-M 'P -1'
_atom_sites_solution_hydrogens geom
_audit_creation_method SHELXL-2014/7
_audit_update_record
;
2016-11-21 deposited with the CCDC.
2017-03-13 downloaded from the CCDC.
;
_cell_angle_alpha 105.095(2)
_cell_angle_beta 108.090(2)
_cell_angle_gamma 93.778(2)
_cell_formula_units_Z 2
_cell_length_a 9.6908(4)
_cell_length_b 11.8450(5)
_cell_length_c 12.8749(6)
_cell_measurement_reflns_used 9885
_cell_measurement_temperature 150(2)
_cell_measurement_theta_max 27.17
_cell_measurement_theta_min 2.64
_cell_volume 1338.90(10)
_computing_cell_refinement 'Bruker SAINT'
_computing_data_collection 'Bruker APEX2'
_computing_data_reduction 'Bruker SAINT'
_computing_molecular_graphics 'Bruker SHELXTL'
_computing_publication_material 'Bruker SHELXTL'
_computing_structure_refinement 'SHELXL-2014/7 (Sheldrick, 2014)'
_computing_structure_solution 'SHELXS-97 (Sheldrick, 2008)'
_diffrn_ambient_temperature 150(2)
_diffrn_measured_fraction_theta_full 0.999
_diffrn_measured_fraction_theta_max 0.997
_diffrn_measurement_device_type 'Bruker APEX-II CCD'
_diffrn_measurement_method '\f and \w scans'
_diffrn_radiation_type MoK\a
_diffrn_radiation_wavelength 0.71073
_diffrn_reflns_av_R_equivalents 0.0533
_diffrn_reflns_av_unetI/netI 0.0326
_diffrn_reflns_Laue_measured_fraction_full 0.999
_diffrn_reflns_Laue_measured_fraction_max 0.997
_diffrn_reflns_limit_h_max 12
_diffrn_reflns_limit_h_min -12
_diffrn_reflns_limit_k_max 15
_diffrn_reflns_limit_k_min -15
_diffrn_reflns_limit_l_max 16
_diffrn_reflns_limit_l_min -16
_diffrn_reflns_number 43597
_diffrn_reflns_point_group_measured_fraction_full 0.999
_diffrn_reflns_point_group_measured_fraction_max 0.997
_diffrn_reflns_theta_full 25.242
_diffrn_reflns_theta_max 27.660
_diffrn_reflns_theta_min 1.742
_exptl_absorpt_coefficient_mu 3.365
_exptl_absorpt_correction_T_max 0.7456
_exptl_absorpt_correction_T_min 0.6299
_exptl_absorpt_correction_type multi-scan
_exptl_absorpt_process_details sadabs
_exptl_crystal_colour red
_exptl_crystal_density_diffrn 1.897
_exptl_crystal_description block
_exptl_crystal_F_000 756
_exptl_crystal_size_max 0.100
_exptl_crystal_size_mid 0.100
_exptl_crystal_size_min 0.100
_refine_diff_density_max 1.707
_refine_diff_density_min -1.101
_refine_diff_density_rms 0.088
_refine_ls_extinction_method none
_refine_ls_goodness_of_fit_ref 1.008
_refine_ls_hydrogen_treatment constr
_refine_ls_matrix_type full
_refine_ls_number_parameters 289
_refine_ls_number_reflns 6247
_refine_ls_number_restraints 0
_refine_ls_restrained_S_all 1.008
_refine_ls_R_factor_all 0.0414
_refine_ls_R_factor_gt 0.0309
_refine_ls_shift/su_max 0.000
_refine_ls_shift/su_mean 0.000
_refine_ls_structure_factor_coef Fsqd
_refine_ls_weighting_details 'w=1/[\s^2^(Fo^2^)+(0.0327P)^2^+1.9512P] where P=(Fo^2^+2Fc^2^)/3'
_refine_ls_weighting_scheme calc
_refine_ls_wR_factor_gt 0.0715
_refine_ls_wR_factor_ref 0.0772
_reflns_Friedel_coverage 0.000
_reflns_number_gt 5260
_reflns_number_total 6247
_reflns_threshold_expression 'I > 2\s(I)'
_cod_data_source_file c7dt00600d3.cif
_cod_data_source_block CodachMn_solvate
_cod_depositor_comments 'Adding full bibliography for 7042451--7042457.cif.'
_cod_database_code 7042452
_shelx_shelxl_version_number 2014/7
_shelx_space_group_comment
;
The symmetry employed for this shelxl refinement is uniquely defined
by the following loop, which should always be used as a source of
symmetry information in preference to the above space-group names.
They are only intended as comments.
;
_shelx_estimated_absorpt_t_min 0.730
_shelx_estimated_absorpt_t_max 0.730

loop_
_space_group_symop_operation_xyz
'x, y, z'
'-x, -y, -z'

loop_
_atom_site_label
_atom_site_type_symbol
_atom_site_fract_x
_atom_site_fract_y
_atom_site_fract_z
_atom_site_U_iso_or_equiv
_atom_site_adp_type
_atom_site_occupancy
_atom_site_site_symmetry_order
_atom_site_calc_flag
_atom_site_refinement_flags_posn
_atom_site_refinement_flags_adp
Co1 Co 0.08761(4) 0.15339(3) 0.25675(3) 0.01536(8) Uani 1 1 d . .
Mn1 Mn -0.23873(4) 0.22582(4) 0.22959(3) 0.01775(9) Uani 1 1 d . .
S1 S -0.12679(7) 0.09113(6) 0.11805(5) 0.01810(13) Uani 1 1 d . .
S2 S 0.01215(7) 0.32370(6) 0.31230(6) 0.01939(14) Uani 1 1 d . .
C10 C -0.3065(3) 0.3371(3) 0.3168(2) 0.0251(6) Uani 1 1 d . .
O2 O -0.3524(3) 0.4076(2) 0.3713(2) 0.0394(6) Uani 1 1 d . .
N3 N 0.1970(3) 0.1937(2) 0.1800(2) 0.0258(5) Uani 1 1 d . .
O1 O 0.1666(3) 0.2516(2) 0.11700(18) 0.0349(5) Uani 1 1 d . .
N1 N 0.1174(2) -0.0129(2) 0.24891(19) 0.0189(4) Uani 1 1 d . .
C2 C 0.0011(3) -0.0995(2) 0.1494(2) 0.0217(6) Uani 1 1 d . .
H2A H -0.0049 -0.1777 0.1634 0.026 Uiso 1 1 calc R U
H2B H 0.0279 -0.1086 0.0797 0.026 Uiso 1 1 calc R U
N2 N 0.2381(2) 0.1837(2) 0.41043(19) 0.0206(5) Uani 1 1 d . .
C4 C 0.1784(3) 0.0950(2) 0.4565(2) 0.0234(6) Uani 1 1 d . .
H4A H 0.1048 0.1273 0.4898 0.028 Uiso 1 1 calc R U
H4B H 0.2591 0.0795 0.5178 0.028 Uiso 1 1 calc R U
C9 C 0.1017(3) 0.3463(3) 0.4657(2) 0.0234(6) Uani 1 1 d . .
H9A H 0.1125 0.4308 0.5086 0.028 Uiso 1 1 calc R U
H9B H 0.0418 0.2985 0.4937 0.028 Uiso 1 1 calc R U
O3 O -0.5356(2) 0.0868(2) 0.10329(19) 0.0375(5) Uani 1 1 d . .
C1 C -0.1467(3) -0.0589(2) 0.1304(2) 0.0197(5) Uani 1 1 d . .
H1A H -0.1804 -0.0593 0.1955 0.024 Uiso 1 1 calc R U
H1B H -0.2203 -0.1128 0.0597 0.024 Uiso 1 1 calc R U
C7 C 0.3863(3) 0.1604(3) 0.4045(3) 0.0282(6) Uani 1 1 d . .
H7A H 0.4602 0.1897 0.4825 0.034 Uiso 1 1 calc R U
H7B H 0.4140 0.2053 0.3571 0.034 Uiso 1 1 calc R U
C3 C 0.1062(3) -0.0215(2) 0.3601(2) 0.0221(6) Uani 1 1 d . .
H3A H 0.1554 -0.0874 0.3803 0.027 Uiso 1 1 calc R U
H3B H 0.0014 -0.0392 0.3518 0.027 Uiso 1 1 calc R U
C11 C -0.4203(3) 0.1398(3) 0.1524(2) 0.0239(6) Uani 1 1 d . .
C5 C 0.2655(3) -0.0349(3) 0.2428(3) 0.0270(6) Uani 1 1 d . .
H5A H 0.2810 -0.0084 0.1798 0.032 Uiso 1 1 calc R U
H5B H 0.2682 -0.1211 0.2249 0.032 Uiso 1 1 calc R U
C6 C 0.3898(3) 0.0296(3) 0.3544(3) 0.0324(7) Uani 1 1 d . .
H6A H 0.4846 0.0221 0.3412 0.039 Uiso 1 1 calc R U
H6B H 0.3875 -0.0112 0.4121 0.039 Uiso 1 1 calc R U
Br1 Br -0.21092(3) 0.11607(2) 0.37854(2) 0.02136(7) Uani 1 1 d . .
Cl2 Cl 0.37907(9) -0.48929(8) 0.29470(8) 0.0411(2) Uani 1 1 d . .
Cl3 Cl 0.16946(12) -0.39970(8) 0.13448(7) 0.0460(2) Uani 1 1 d . .
Cl1 Cl 0.19452(10) -0.33187(7) 0.37402(7) 0.03893(19) Uani 1 1 d . .
Cl6 Cl -0.43463(12) -0.22052(10) 0.19955(10) 0.0599(3) Uani 1 1 d . .
C8 C 0.2515(3) 0.3082(2) 0.4830(2) 0.0235(6) Uani 1 1 d . .
H8A H 0.3142 0.3623 0.4628 0.028 Uiso 1 1 calc R U
H8B H 0.2993 0.3136 0.5645 0.028 Uiso 1 1 calc R U
Cl5 Cl -0.36140(10) -0.36252(8) 0.00904(7) 0.03940(19) Uani 1 1 d . .
Cl4 Cl -0.19470(15) -0.35223(12) 0.24043(9) 0.0711(3) Uani 1 1 d . .
O4 O -0.2741(3) 0.3584(2) 0.0623(2) 0.0496(7) Uani 1 1 d . .
C12 C -0.2611(3) 0.3062(3) 0.1269(3) 0.0290(6) Uani 1 1 d . .
C13 C 0.2050(3) -0.4453(3) 0.2580(2) 0.0260(6) Uani 1 1 d . .
H13 H 0.1290 -0.5149 0.2419 0.031 Uiso 1 1 calc R U
C14 C -0.3720(4) -0.3506(3) 0.1457(3) 0.0437(9) Uani 1 1 d . .
H14 H -0.4412 -0.4201 0.1402 0.052 Uiso 1 1 calc R U

loop_
_atom_site_aniso_label
_atom_site_aniso_U_11
_atom_site_aniso_U_22
_atom_site_aniso_U_33
_atom_site_aniso_U_23
_atom_site_aniso_U_13
_atom_site_aniso_U_12
Co1 0.01474(17) 0.01629(17) 0.01414(16) 0.00443(13) 0.00435(13) -0.00062(13)
Mn1 0.0167(2) 0.0192(2) 0.01740(19) 0.00673(16) 0.00465(15) 0.00330(15)
S1 0.0174(3) 0.0215(3) 0.0135(3) 0.0044(2) 0.0040(2) 0.0003(2)
S2 0.0201(3) 0.0165(3) 0.0205(3) 0.0056(2) 0.0060(3) -0.0003(2)
C10 0.0204(14) 0.0246(15) 0.0271(14) 0.0077(12) 0.0038(12) 0.0040(11)
O2 0.0361(13) 0.0347(13) 0.0419(13) 0.0013(11) 0.0123(11) 0.0140(10)
N3 0.0259(13) 0.0288(13) 0.0256(12) 0.0078(10) 0.0143(10) -0.0021(10)
O1 0.0457(14) 0.0347(12) 0.0276(11) 0.0099(10) 0.0189(10) -0.0048(10)
N1 0.0175(11) 0.0204(11) 0.0195(11) 0.0059(9) 0.0072(9) 0.0042(9)
C2 0.0226(14) 0.0176(13) 0.0222(13) 0.0003(11) 0.0088(11) 0.0007(10)
N2 0.0162(11) 0.0233(12) 0.0191(11) 0.0059(9) 0.0026(9) -0.0011(9)
C4 0.0240(14) 0.0257(14) 0.0195(13) 0.0107(11) 0.0036(11) 0.0003(11)
C9 0.0255(14) 0.0209(14) 0.0178(13) 0.0006(11) 0.0045(11) -0.0026(11)
O3 0.0210(11) 0.0483(14) 0.0329(12) 0.0022(10) 0.0054(9) -0.0047(10)
C1 0.0196(13) 0.0171(13) 0.0194(12) 0.0011(10) 0.0070(10) -0.0029(10)
C7 0.0129(13) 0.0325(16) 0.0330(16) 0.0071(13) 0.0025(11) -0.0015(11)
C3 0.0241(14) 0.0214(14) 0.0237(13) 0.0115(11) 0.0081(11) 0.0031(11)
C11 0.0221(15) 0.0301(15) 0.0212(13) 0.0080(12) 0.0086(11) 0.0070(12)
C5 0.0212(14) 0.0268(15) 0.0333(16) 0.0061(12) 0.0113(12) 0.0070(12)
C6 0.0188(14) 0.0376(18) 0.0386(17) 0.0110(14) 0.0063(13) 0.0082(13)
Br1 0.02304(14) 0.02365(14) 0.01955(13) 0.00796(10) 0.00917(10) 0.00258(10)
Cl2 0.0318(4) 0.0379(4) 0.0488(5) 0.0068(4) 0.0112(4) 0.0105(3)
Cl3 0.0686(6) 0.0455(5) 0.0319(4) 0.0181(4) 0.0213(4) 0.0166(4)
Cl1 0.0527(5) 0.0361(4) 0.0324(4) 0.0076(3) 0.0210(4) 0.0155(4)
Cl6 0.0540(6) 0.0541(6) 0.0657(7) -0.0097(5) 0.0368(5) -0.0012(5)
C8 0.0239(14) 0.0206(14) 0.0189(13) 0.0016(11) 0.0028(11) -0.0040(11)
Cl5 0.0510(5) 0.0360(4) 0.0318(4) 0.0055(3) 0.0205(4) -0.0015(4)
Cl4 0.0865(9) 0.0905(9) 0.0373(5) 0.0176(6) 0.0216(5) 0.0254(7)
O4 0.0561(17) 0.0577(17) 0.0476(15) 0.0381(14) 0.0157(13) 0.0126(13)
C12 0.0266(15) 0.0320(16) 0.0286(15) 0.0115(13) 0.0071(12) 0.0074(12)
C13 0.0282(15) 0.0232(14) 0.0287(15) 0.0080(12) 0.0122(12) 0.0040(12)
C14 0.055(2) 0.0373(19) 0.0368(18) -0.0015(15) 0.0268(17) -0.0111(16)

loop_
_atom_type_symbol
_atom_type_description
_atom_type_scat_dispersion_real
_atom_type_scat_dispersion_imag
_atom_type_scat_source
C C 0.0033 0.0016 'International Tables Vol C Tables 4.2.6.8 and 6.1.1.4'
N N 0.0061 0.0033 'International Tables Vol C Tables 4.2.6.8 and 6.1.1.4'
O O 0.0106 0.0060 'International Tables Vol C Tables 4.2.6.8 and 6.1.1.4'
S S 0.1246 0.1234 'International Tables Vol C Tables 4.2.6.8 and 6.1.1.4'
Br Br -0.2901 2.4595 'International Tables Vol C Tables 4.2.6.8 and 6.1.1.4'
Mn Mn 0.3368 0.7283 'International Tables Vol C Tables 4.2.6.8 and 6.1.1.4'
Co Co 0.3494 0.9721 'International Tables Vol C Tables 4.2.6.8 and 6.1.1.4'
Cl Cl 0.1484 0.1585 'International Tables Vol C Tables 4.2.6.8 and 6.1.1.4'
H H 0.0000 0.0000 'International Tables Vol C Tables 4.2.6.8 and 6.1.1.4'

loop_
_geom_angle_atom_site_label_1
_geom_angle_atom_site_label_2
_geom_angle_atom_site_label_3
_geom_angle
N3 Co1 N2 100.88(10)
N3 Co1 N1 102.74(10)
N2 Co1 N1 81.43(9)
N3 Co1 S1 100.15(8)
N2 Co1 S1 158.72(7)
N1 Co1 S1 90.82(7)
N3 Co1 S2 99.75(8)
N2 Co1 S2 91.10(7)
N1 Co1 S2 157.26(7)
S1 Co1 S2 88.51(3)
C12 Mn1 C10 90.84(14)
C12 Mn1 C11 91.27(13)
C10 Mn1 C11 92.52(13)
C12 Mn1 S2 86.83(10)
C10 Mn1 S2 94.92(9)
C11 Mn1 S2 172.35(9)
C12 Mn1 S1 87.21(10)
C10 Mn1 S1 174.37(10)
C11 Mn1 S1 92.81(9)
S2 Mn1 S1 79.70(2)
C12 Mn1 Br1 178.27(10)
C10 Mn1 Br1 87.45(9)
C11 Mn1 Br1 88.58(9)
S2 Mn1 Br1 93.54(2)
S1 Mn1 Br1 94.51(2)
C1 S1 Co1 95.34(9)
C1 S1 Mn1 113.66(9)
Co1 S1 Mn1 90.23(3)
C9 S2 Co1 95.43(9)
C9 S2 Mn1 116.53(10)
Co1 S2 Mn1 90.20(3)
O2 C10 Mn1 178.8(3)
O1 N3 Co1 126.1(2)
C2 N1 C3 111.4(2)
C2 N1 C5 109.2(2)
C3 N1 C5 110.3(2)
C2 N1 Co1 111.59(16)
C3 N1 Co1 101.90(15)
C5 N1 Co1 112.34(17)
N1 C2 C1 111.1(2)
N1 C2 H2A 109.4
C1 C2 H2A 109.4
N1 C2 H2B 109.4
C1 C2 H2B 109.4
H2A C2 H2B 108.0
C8 N2 C4 111.8(2)
C8 N2 C7 109.4(2)
C4 N2 C7 109.6(2)
C8 N2 Co1 111.12(17)
C4 N2 Co1 102.39(15)
C7 N2 Co1 112.48(17)
N2 C4 C3 110.2(2)
N2 C4 H4A 109.6
C3 C4 H4A 109.6
N2 C4 H4B 109.6
C3 C4 H4B 109.6
H4A C4 H4B 108.1
C8 C9 S2 107.71(19)
C8 C9 H9A 110.2
S2 C9 H9A 110.2
C8 C9 H9B 110.2
S2 C9 H9B 110.2
H9A C9 H9B 108.5
C2 C1 S1 108.05(18)
C2 C1 H1A 110.1
S1 C1 H1A 110.1
C2 C1 H1B 110.1
S1 C1 H1B 110.1
H1A C1 H1B 108.4
N2 C7 C6 112.7(2)
N2 C7 H7A 109.0
C6 C7 H7A 109.0
N2 C7 H7B 109.0
C6 C7 H7B 109.0
H7A C7 H7B 107.8
N1 C3 C4 110.9(2)
N1 C3 H3A 109.5
C4 C3 H3A 109.5
N1 C3 H3B 109.5
C4 C3 H3B 109.5
H3A C3 H3B 108.1
O3 C11 Mn1 179.1(3)
N1 C5 C6 112.3(2)
N1 C5 H5A 109.1
C6 C5 H5A 109.1
N1 C5 H5B 109.1
C6 C5 H5B 109.1
H5A C5 H5B 107.9
C5 C6 C7 115.8(2)
C5 C6 H6A 108.3
C7 C6 H6A 108.3
C5 C6 H6B 108.3
C7 C6 H6B 108.3
H6A C6 H6B 107.4
N2 C8 C9 110.9(2)
N2 C8 H8A 109.4
C9 C8 H8A 109.4
N2 C8 H8B 109.4
C9 C8 H8B 109.4
H8A C8 H8B 108.0
O4 C12 Mn1 179.2(3)
Cl3 C13 Cl2 110.60(16)
Cl3 C13 Cl1 111.34(16)
Cl2 C13 Cl1 109.75(16)
Cl3 C13 H13 108.4
Cl2 C13 H13 108.4
Cl1 C13 H13 108.4
Cl6 C14 Cl5 111.7(2)
Cl6 C14 Cl4 109.35(19)
Cl5 C14 Cl4 108.9(2)
Cl6 C14 H14 108.9
Cl5 C14 H14 108.9
Cl4 C14 H14 108.9

loop_
_geom_bond_atom_site_label_1
_geom_bond_atom_site_label_2
_geom_bond_distance
Co1 N3 1.777(2)
Co1 N2 1.985(2)
Co1 N1 1.990(2)
Co1 S1 2.2040(7)
Co1 S2 2.2099(7)
Mn1 C12 1.790(3)
Mn1 C10 1.797(3)
Mn1 C11 1.809(3)
Mn1 S2 2.4014(8)
Mn1 S1 2.4056(7)
Mn1 Br1 2.5424(5)
S1 C1 1.828(3)
S2 C9 1.832(3)
C10 O2 1.151(4)
N3 O1 1.175(3)
N1 C2 1.494(3)
N1 C3 1.497(3)
N1 C5 1.498(3)
C2 C1 1.510(4)
C2 H2A 0.9900
C2 H2B 0.9900
N2 C8 1.499(3)
N2 C4 1.499(3)
N2 C7 1.501(4)
C4 C3 1.542(4)
C4 H4A 0.9900
C4 H4B 0.9900
C9 C8 1.516(4)
C9 H9A 0.9900
C9 H9B 0.9900
O3 C11 1.142(3)
C1 H1A 0.9900
C1 H1B 0.9900
C7 C6 1.523(4)
C7 H7A 0.9900
C7 H7B 0.9900
C3 H3A 0.9900
C3 H3B 0.9900
C5 C6 1.528(4)
C5 H5A 0.9900
C5 H5B 0.9900
C6 H6A 0.9900
C6 H6B 0.9900
Cl2 C13 1.758(3)
Cl3 C13 1.752(3)
Cl1 C13 1.764(3)
Cl6 C14 1.747(4)
C8 H8A 0.9900
C8 H8B 0.9900
Cl5 C14 1.763(3)
Cl4 C14 1.776(4)
O4 C12 1.143(4)
C13 H13 1.0000
C14 H14 1.0000

loop_
_geom_torsion_atom_site_label_1
_geom_torsion_atom_site_label_2
_geom_torsion_atom_site_label_3
_geom_torsion_atom_site_label_4
_geom_torsion
N2 Co1 N3 O1 -135.3(2)
N1 Co1 N3 O1 141.1(2)
S1 Co1 N3 O1 47.9(3)
S2 Co1 N3 O1 -42.3(3)
C3 N1 C2 C1 75.6(3)
C5 N1 C2 C1 -162.4(2)
Co1 N1 C2 C1 -37.6(3)
C8 N2 C4 C3 156.3(2)
C7 N2 C4 C3 -82.2(3)
Co1 N2 C4 C3 37.3(2)
Co1 S2 C9 C8 40.16(19)
Mn1 S2 C9 C8 133.11(16)
N1 C2 C1 S1 53.9(3)
Co1 S1 C1 C2 -41.06(18)
Mn1 S1 C1 C2 -133.66(15)
C8 N2 C7 C6 167.7(2)
C4 N2 C7 C6 44.9(3)
Co1 N2 C7 C6 -68.3(3)
C2 N1 C3 C4 -156.8(2)
C5 N1 C3 C4 81.8(3)
Co1 N1 C3 C4 -37.7(2)
N2 C4 C3 N1 0.4(3)
C2 N1 C5 C6 -166.6(2)
C3 N1 C5 C6 -43.9(3)
Co1 N1 C5 C6 69.0(3)
N1 C5 C6 C7 -49.2(4)
N2 C7 C6 C5 48.8(4)
C4 N2 C8 C9 -73.8(3)
C7 N2 C8 C9 164.7(2)
Co1 N2 C8 C9 39.9(3)
S2 C9 C8 N2 -54.8(3)
